data_2004807
loop_
_publ_author_name
'Jones, R. H.'
'Lothian, A. P.'
'Ramsden, C. A.'

_publ_section_title
;
 5-Amino-1,2-dimethylimidazole
;
_journal_issue 4
_journal_name_full 'Acta Crystallographica Section C'
_journal_page_first 982
_journal_page_last 984
_journal_paper_doi 10.1107/S0108270195011711
_journal_volume 52
_journal_year 1996
_chemical_formula_analytical 'C5 H9 N3'
_chemical_formula_moiety 'C5 H9 N3'
_chemical_formula_structural 'C5 H9 N3'
_chemical_formula_sum 'C5 H9 N3'
_chemical_formula_weight 111.15
_chemical_melting_point '120-140  softening'
_chemical_name_common 5-Amino-1,2-dimethylimidazole
_chemical_name_systematic 5-Amino-1,2-dimethylimidazole
_space_group_IT_number 19
_symmetry_cell_setting orthorhombic
_symmetry_space_group_name_Hall 'P 2ac 2ab'
_symmetry_space_group_name_H-M 'P 21 21 21'
_audit_creation_method SHELXL
_cell_angle_alpha 90.00
_cell_angle_beta 90.00
_cell_angle_gamma 90.00
_cell_formula_units_Z 4
_cell_length_a 5.892(3)
_cell_length_b 8.480(3)
_cell_length_c 11.509(9)
_cell_measurement_reflns_used 206
_cell_measurement_temperature 120
_cell_measurement_theta_max 20
_cell_measurement_theta_min 2
_cell_volume 575.0(6)
_computing_cell_refinement MADNESS
_computing_data_collection 'MADNESS (Pflugrath & Messerschmidt, 1990)'
_computing_data_reduction MADNESS
_computing_molecular_graphics 'ORTEPII (Johnson, 1976)'
_computing_publication_material SHELXS93
_computing_structure_refinement 'SHELXS93 (Sheldrick, 1993)'
_computing_structure_solution 'SHELXS86 (Sheldrick, 1985)'
_diffrn_ambient_temperature 120
_diffrn_measurement_device 'Enraf-Nonius FAST TV area detector'
_diffrn_measurement_method 'Data collection: MADNESS (Pflugrath & Messerschmidt, 1990)'
_diffrn_radiation_monochromator graphite
_diffrn_radiation_source 'fine-focus rotating anode'
_diffrn_radiation_type MoK\a
_diffrn_radiation_wavelength 0.71069
_diffrn_reflns_av_R_equivalents 0.0689
_diffrn_reflns_av_sigmaI/netI 0.1539
_diffrn_reflns_limit_h_max 6
_diffrn_reflns_limit_h_min -6
_diffrn_reflns_limit_k_max 9
_diffrn_reflns_limit_k_min 0
_diffrn_reflns_limit_l_max 12
_diffrn_reflns_limit_l_min 0
_diffrn_reflns_number 2527
_diffrn_reflns_theta_max 24.95
_diffrn_reflns_theta_min 2.98
_diffrn_standards_decay_% ' See exptl special details'
_diffrn_standards_interval_count ' See exptl special details'
_diffrn_standards_interval_time ' See exptl special details'
_diffrn_standards_number no
_exptl_absorpt_coefficient_mu 0.085
_exptl_absorpt_correction_type none
_exptl_crystal_colour yellow
_exptl_crystal_density_diffrn 1.284
_exptl_crystal_description plates
_exptl_crystal_F_000 240
_exptl_crystal_size_max 0.22
_exptl_crystal_size_mid 0.16
_exptl_crystal_size_min 0.04
_refine_diff_density_max 0.156
_refine_diff_density_min -0.165
_refine_ls_abs_structure_details 'Flack parameter (Flack, 1983) = 1.56(559)'
_refine_ls_abs_structure_Flack 2.(6)
_refine_ls_extinction_method none
_refine_ls_goodness_of_fit_all 0.623
_refine_ls_goodness_of_fit_obs 0.708
_refine_ls_hydrogen_treatment refall
_refine_ls_matrix_type full
_refine_ls_number_parameters 104
_refine_ls_number_reflns 904
_refine_ls_number_restraints 0
_refine_ls_restrained_S_all 0.623
_refine_ls_restrained_S_obs 0.708
_refine_ls_R_factor_all 0.0862
_refine_ls_R_factor_obs 0.0365
_refine_ls_shift/esd_max 0.139
_refine_ls_shift/esd_mean 0.028
_refine_ls_structure_factor_coef Fsqd
_refine_ls_weighting_scheme
;
calc w = 1/[\s^2^(F~o~^2^) + (0.0159P)^2^]
where P = (F~o~^2^ + 2F~c~^2^)/3
;
_refine_ls_wR_factor_all 0.0723
_refine_ls_wR_factor_obs 0.0569
_reflns_number_observed 484
_reflns_number_total 904
_reflns_observed_criterion >2sigma(I)
_cod_data_source_file pa1207.cif
_cod_data_source_block s072
_cod_database_code 2004807

loop_
_symmetry_equiv_pos_as_xyz
'x, y, z'
'-x+1/2, -y, z+1/2'
'x+1/2, -y+1/2, -z'
'-x, y+1/2, -z+1/2'

loop_
_atom_site_aniso_label
_atom_site_aniso_U_11
_atom_site_aniso_U_22
_atom_site_aniso_U_33
_atom_site_aniso_U_12
_atom_site_aniso_U_13
_atom_site_aniso_U_23
N1 0.025(2) 0.025(2) 0.022(2) 0.002(2) 0.0024(15) 0.0016(14)
C2 0.030(2) 0.022(2) 0.020(2) -0.004(2) -0.003(2) -0.002(2)
N3 0.028(2) 0.028(2) 0.022(2) 0.0012(14) 0.0031(15) -0.0024(15)
C4 0.030(2) 0.027(2) 0.024(2) 0.005(2) 0.003(2) -0.005(2)
C5 0.025(2) 0.017(2) 0.028(2) 0.000(2) -0.001(2) -0.001(2)
N6 0.038(2) 0.023(2) 0.028(2) 0.0037(15) -0.001(2) -0.002(2)
C7 0.036(2) 0.026(2) 0.027(3) 0.010(2) -0.003(2) -0.007(2)
C8 0.033(2) 0.043(3) 0.029(2) 0.006(2) 0.009(2) 0.002(2)

loop_
_atom_site_label
_atom_site_occupancy
_atom_site_fract_x
_atom_site_fract_y
_atom_site_fract_z
_atom_site_U_iso_or_equiv
_atom_site_thermal_displace_type
_atom_site_calc_flag
_atom_site_type_symbol
N1 1 0.0189(4) 0.4987(3) 1.0352(2) 0.0240(7) Uani d N
C2 1 0.0005(6) 0.5661(4) 0.9274(3) 0.0239(8) Uani d C
N3 1 0.1620(4) 0.5155(3) 0.8570(3) 0.0261(7) Uani d N
C4 1 0.2933(6) 0.4120(4) 0.9238(3) 0.0270(9) Uani d C
C5 1 0.2094(5) 0.4017(4) 1.0334(3) 0.0230(8) Uani d C
N6 1 0.2700(5) 0.3119(3) 1.1306(3) 0.0298(8) Uani d N
C7 1 -0.1765(7) 0.6848(4) 0.8987(3) 0.0298(10) Uani d C
C8 1 -0.1284(7) 0.5249(5) 1.1357(4) 0.0353(11) Uani d C
H4 1 0.4131(53) 0.3673(36) 0.8855(32) 0.037(11) Uiso d H
H6A 1 0.3645(67) 0.2283(48) 1.1178(33) 0.070(10) Uiso d H
H6B 1 0.2803(55) 0.3768(45) 1.2017(39) 0.070(10) Uiso d H
H7A 1 -0.1405(50) 0.7270(39) 0.8117(30) 0.044(6) Uiso d H
H7B 1 -0.3422(52) 0.6491(39) 0.8977(27) 0.044(6) Uiso d H
H7C 1 -0.1666(47) 0.7790(40) 0.9491(33) 0.044(6) Uiso d H
H8A 1 -0.2795(60) 0.5101(49) 1.1065(36) 0.074(9) Uiso d H
H8B 1 -0.0812(60) 0.4599(48) 1.2055(37) 0.074(9) Uiso d H
H8C 1 -0.1478(69) 0.6164(52) 1.1417(41) 0.074(9) Uiso d H

loop_
_atom_type_symbol
_atom_type_description
_atom_type_scat_source
_atom_type_scat_dispersion_real
_atom_type_scat_dispersion_imag
C C 'International Tables Vol C Tables 4.2.6.8 and 6.1.1.4' 0.0033 0.0016
H H 'International Tables Vol C Tables 4.2.6.8 and 6.1.1.4' 0.0000 0.0000
N N 'International Tables Vol C Tables 4.2.6.8 and 6.1.1.4' 0.0061 0.0033

loop_
_geom_angle_atom_site_label_1
_geom_angle_atom_site_label_2
_geom_angle_atom_site_label_3
_geom_angle
_geom_angle_publ_flag
C2 N1 C5 107.3(3) yes
C2 N1 C8 127.3(3) yes
C5 N1 C8 125.4(3) yes
N3 C2 N1 111.2(3) yes
N3 C2 C7 126.1(3) yes
N1 C2 C7 122.7(3) yes
C2 N3 C4 105.4(3) yes
C5 C4 N3 110.4(3) yes
C4 C5 N1 105.6(3) yes
C4 C5 N6 133.2(3) yes
N1 C5 N6 121.0(3) yes
C5 N6 H6A 117.(3) ?
C5 N6 H6B 112.(2) ?
C5 C4 H4 135.(2) ?
N3 C4 H4 115.(2) ?
H6A N6 H6B 122.(3) ?
C2 C7 H7A 107.0(18) ?
C2 C7 H7B 118.(2) ?
H7A C7 H7B 106.(3) ?
C2 C7 H7C 112.0(19) ?
H7A C7 H7C 105.(3) ?
H7B C7 H7C 108.(2) ?
N1 C8 H8A 105.(3) ?
N1 C8 H8B 112.(2) ?
H8A C8 H8B 118.(3) ?
N1 C8 H8C 108.(3) ?
H8A C8 H8C 91.(4) ?
H8B C8 H8C 120.(4) ?

loop_
_geom_bond_atom_site_label_1
_geom_bond_atom_site_label_2
_geom_bond_distance
_geom_bond_publ_flag
N1 C2 1.370(4) yes
N1 C5 1.391(3) yes
N1 C8 1.463(5) yes
C2 N3 1.321(4) yes
C2 C7 1.486(5) yes
N3 C4 1.400(4) yes
C4 C5 1.358(5) yes
C5 N6 1.400(4) yes
N6 H6A 0.91(4) ?
N6 H6B 0.99(4) ?
C4 H4 0.91(3) ?
C7 H7A 1.08(3) ?
C7 H7B 1.02(3) ?
C7 H7C 0.99(4) ?
C8 H8A 0.96(4) ?
C8 H8B 1.01(4) ?
C8 H8C 0.79(4) ?

loop_
_cod_related_entry_id
_cod_related_entry_database
_cod_related_entry_code
1 ChemSpider 117821
